data_2016013
loop_
_publ_author_name
'Yu-Ling Wang'
'Qing-Yan Liu'
'Li Xu'

_publ_section_title
;<i>catena</i>-Poly[[[pentaaquathulium(III)]-\m-5-sulfonatobenzene-1,3-dicarboxylato]
 4,4'-bipyridyl 1.5-solvate hemihydrate]
;
_journal_coeditor_code AV3091
_journal_issue 7
_journal_name_full 'Acta Crystallographica Section C'
_journal_page_first m304
_journal_page_last m307
_journal_paper_doi 10.1107/S0108270107022470
_journal_volume 63
_journal_year 2007
_chemical_formula_iupac '[Tm (C8 H3 O7 S) (H2 O)5], 1.5C10 H8 N2, 0.5H2 O'
_chemical_formula_moiety 'C8 H13 O12 S1 Tm1, 1.5C10 H8 N2, 0.5H2 O'
_chemical_formula_sum 'C23 H26 N3 O12.5 S Tm'
_chemical_formula_weight 745.46
_chemical_name_systematic
;
catena-Poly[[pentaaquathulium(III)]-\m-5-sulfonatobenzene-1,3-dicarboxylato]-
4,4'-bipyridyl 1.5-solvate hemihydrate]
;
_space_group_IT_number 15
_symmetry_cell_setting monoclinic
_symmetry_space_group_name_Hall '-C 2yc'
_symmetry_space_group_name_H-M 'C 1 2/c 1'
_atom_sites_solution_hydrogens geom
_atom_sites_solution_primary direct
_atom_sites_solution_secondary difmap
_audit_creation_method SHELXL-97
_cell_angle_alpha 90.00
_cell_angle_beta 111.795(2)
_cell_angle_gamma 90.00
_cell_formula_units_Z 8
_cell_length_a 30.516(5)
_cell_length_b 10.8142(16)
_cell_length_c 17.350(3)
_cell_measurement_reflns_used 8423
_cell_measurement_temperature 130
_cell_measurement_theta_max 27.4835
_cell_measurement_theta_min 2.0163
_cell_volume 5316.3(15)
_computing_cell_refinement CrystalClear
_computing_data_collection 'CrystalClear (Rigaku Corporation & Molecular Structure Corporation, 2000)'
_computing_data_reduction CrystalClear
_computing_molecular_graphics 'SHELXTL (Sheldrick, 1997b) and DIAMOND (Brandenburg, 2005)'
_computing_publication_material SHELXTL
_computing_structure_refinement 'SHELXL97 (Sheldrick, 1997a)'
_computing_structure_solution 'SHELXS97 (Sheldrick, 1997a)'
_diffrn_ambient_temperature 130
_diffrn_measured_fraction_theta_full 0.997
_diffrn_measured_fraction_theta_max 0.997
_diffrn_measurement_device_type 'Rigaku Mercury70 (2x2 bin mode)'
_diffrn_measurement_method '\w scans'
_diffrn_radiation_monochromator graphite
_diffrn_radiation_source 'fine-focus sealed tube'
_diffrn_radiation_type MoK\a
_diffrn_radiation_wavelength 0.71073
_diffrn_reflns_av_R_equivalents 0.0286
_diffrn_reflns_av_sigmaI/netI 0.0266
_diffrn_reflns_limit_h_max 39
_diffrn_reflns_limit_h_min -31
_diffrn_reflns_limit_k_max 14
_diffrn_reflns_limit_k_min -13
_diffrn_reflns_limit_l_max 22
_diffrn_reflns_limit_l_min -22
_diffrn_reflns_number 20149
_diffrn_reflns_theta_full 27.48
_diffrn_reflns_theta_max 27.48
_diffrn_reflns_theta_min 2.02
_diffrn_standards_decay_% 0
_diffrn_standards_interval_count 0
_diffrn_standards_number 0
_exptl_absorpt_coefficient_mu 3.488
_exptl_absorpt_correction_T_max 0.762
_exptl_absorpt_correction_T_min 0.328
_exptl_absorpt_correction_type multi-scan
_exptl_absorpt_process_details 'CrystalClear (Rigaku Corporation & Molecular Structure Corporation, 2000)'
_exptl_crystal_colour Colorless
_exptl_crystal_density_diffrn 1.863
_exptl_crystal_density_method 'not measured'
_exptl_crystal_description Prism
_exptl_crystal_F_000 2960
_exptl_crystal_size_max 0.33
_exptl_crystal_size_mid 0.30
_exptl_crystal_size_min 0.08
_refine_diff_density_max 0.910
_refine_diff_density_min -0.874
_refine_ls_extinction_method none
_refine_ls_goodness_of_fit_ref 1.001
_refine_ls_hydrogen_treatment mixed
_refine_ls_matrix_type full
_refine_ls_number_parameters 403
_refine_ls_number_reflns 6071
_refine_ls_number_restraints 12
_refine_ls_restrained_S_all 1.001
_refine_ls_R_factor_all 0.0249
_refine_ls_R_factor_gt 0.0226
_refine_ls_shift/su_max 0.002
_refine_ls_shift/su_mean 0.000
_refine_ls_structure_factor_coef Fsqd
_refine_ls_weighting_details 'calc w=1/[\s^2^(Fo^2^)+(0.0208P)^2^+19.8460P] where P=(Fo^2^+2Fc^2^)/3'
_refine_ls_weighting_scheme calc
_refine_ls_wR_factor_gt 0.0500
_refine_ls_wR_factor_ref 0.0512
_reflns_number_gt 5742
_reflns_number_total 6071
_reflns_threshold_expression 'I > 2\s(I)'
_cod_data_source_file av3091.cif
_cod_data_source_block I
_cod_depositor_comments
;
The following automatic conversions were performed:
'_symmetry_cell_setting' value 'Monoclinic' changed to 'monoclinic'
according to '/home/saulius/struct/CIF-dictionaries/cif_core.dic'
dictionary named 'cif_core.dic' version 2.4.1 from 2010-06-29.

Automatic conversion script
Id: cif_fix_enum 1527 2010-12-29 10:47:43Z saulius 

The following automatic conversions were performed:

'_symmetry_cell_setting' value 'Monoclinic' changed to 'monoclinic'
according to /home/saulius/struct/CIF-dictionaries/cif_core.dic
dictionary named 'cif_core.dic' version 2.4.1 from 2010-06-29.

Automatic conversion script
Id: cif_fix_values 1715 2011-07-08 13:25:40Z adriana 
;
_cod_original_cell_volume 5316.4(15)
_cod_original_sg_symbol_H-M 'C 2/c'
_cod_original_formula_sum 'C23 H26 N3 O12.5 S1 Tm1'
_cod_database_code 2016013
_cod_database_fobs_code 2016013

loop_
_symmetry_equiv_pos_as_xyz
'x, y, z'
'-x, y, -z+1/2'
'x+1/2, y+1/2, z'
'-x+1/2, y+1/2, -z+1/2'
'-x, -y, -z'
'x, -y, z-1/2'
'-x+1/2, -y+1/2, -z'
'x+1/2, -y+1/2, z-1/2'

loop_
_atom_site_type_symbol
_atom_site_label
_atom_site_fract_x
_atom_site_fract_y
_atom_site_fract_z
_atom_site_U_iso_or_equiv
_atom_site_adp_type
_atom_site_calc_flag
_atom_site_refinement_flags
_atom_site_occupancy
_atom_site_disorder_assembly
_atom_site_disorder_group
Tm Tm1 -0.257837(4) 0.193024(9) 0.319545(6) 0.00838(4) Uani d . 1 . .
S S1 -0.36602(2) 0.44786(6) -0.13949(4) 0.01302(13) Uani d D 1 . .
O O1 -0.27147(7) 0.11168(16) 0.18392(10) 0.0134(4) Uani d . 1 . .
O O1W -0.5000 0.3321(4) -0.2500 0.0578(13) Uani d SD 1 . .
H H1W -0.4740(13) 0.381(4) -0.225(3) 0.087 Uiso d D 1 . .
O O2 -0.29363(7) 0.30459(15) 0.18378(11) 0.0113(4) Uani d . 1 . .
O O3 -0.27794(7) -0.09440(16) -0.07165(10) 0.0137(4) Uani d . 1 . .
O O4 -0.28662(7) 0.01635(16) -0.18215(11) 0.0148(4) Uani d . 1 . .
O O5 -0.34050(12) 0.5570(2) -0.09374(17) 0.0180(7) Uani d PD 0.786(7) A 1
O O5A -0.3584(5) 0.5489(7) -0.0789(5) 0.0180(7) Uani d PD 0.214(7) A 2
O O6 -0.41449(8) 0.4359(2) -0.14853(14) 0.0331(6) Uani d . 1 A .
O O7 -0.35848(8) 0.4398(2) -0.21710(13) 0.0287(5) Uani d . 1 A .
O O8 -0.19994(7) 0.30252(16) 0.29530(11) 0.0121(4) Uani d D 1 . .
H H8A -0.2043(11) 0.359(2) 0.2558(14) 0.018 Uiso d D 1 . .
H H8B -0.1701(5) 0.315(3) 0.3288(17) 0.018 Uiso d D 1 . .
O O9 -0.33836(7) 0.21186(18) 0.28583(12) 0.0167(4) Uani d D 1 . .
H H9A -0.3590(10) 0.260(3) 0.2480(16) 0.025 Uiso d D 1 . .
H H9B -0.3543(11) 0.182(3) 0.3159(19) 0.025 Uiso d D 1 . .
O O10 -0.19349(7) 0.05411(16) 0.33629(12) 0.0150(4) Uani d D 1 . .
H H10B -0.1761(10) 0.068(3) 0.3059(17) 0.022 Uiso d D 1 . .
H H10C -0.2007(12) -0.0258(12) 0.327(2) 0.022 Uiso d D 1 . .
O O11 -0.19749(7) 0.23648(18) 0.45654(11) 0.0161(4) Uani d D 1 . .
H H11C -0.2045(12) 0.295(2) 0.4860(18) 0.024 Uiso d D 1 . .
H H11B -0.1871(12) 0.177(2) 0.4948(16) 0.024 Uiso d D 1 . .
O O12 -0.26790(7) 0.39398(17) 0.35546(12) 0.0147(4) Uani d D 1 . .
H H12B -0.2945(7) 0.417(3) 0.361(2) 0.022 Uiso d D 1 . .
H H12C -0.2576(11) 0.453(2) 0.3316(18) 0.022 Uiso d D 1 . .
N N1 0.10200(9) 0.6135(3) 0.35702(17) 0.0299(6) Uani d . 1 . .
N N2 -0.10723(10) 0.3564(3) 0.37579(18) 0.0335(7) Uani d . 1 . .
N N3 -0.41372(9) 0.3367(2) 0.16550(17) 0.0260(6) Uani d . 1 . .
C C1 -0.30190(9) 0.2150(2) 0.05261(15) 0.0104(5) Uani d . 1 A .
C C2 -0.29256(9) 0.1130(2) 0.01235(15) 0.0109(5) Uani d . 1 . .
H H2 -0.2794 0.0423 0.0426 0.013 Uiso calc R 1 . .
C C3 -0.30259(9) 0.1155(2) -0.07229(15) 0.0101(5) Uani d . 1 A .
C C4 -0.32458(9) 0.2189(2) -0.11896(15) 0.0107(5) Uani d . 1 . .
H H4 -0.3317 0.2207 -0.1759 0.013 Uiso calc R 1 A .
C C5 -0.33561(9) 0.3189(2) -0.07944(15) 0.0098(5) Uani d . 1 A .
C C6 -0.32340(9) 0.3192(2) 0.00652(15) 0.0108(5) Uani d . 1 . .
H H6 -0.3296 0.3882 0.0329 0.013 Uiso calc R 1 A .
C C7 -0.28834(9) 0.2107(2) 0.14486(15) 0.0105(5) Uani d . 1 . .
C C8 -0.28867(9) 0.0064(2) -0.11084(15) 0.0113(5) Uani d . 1 . .
C C9 -0.02016(10) 0.4533(3) 0.38463(17) 0.0219(6) Uani d . 1 . .
C C10 -0.02900(11) 0.3265(3) 0.3773(2) 0.0272(7) Uani d . 1 . .
H H10A -0.0059 0.2715 0.3759 0.033 Uiso calc R 1 . .
C C11 -0.07279(12) 0.2836(3) 0.3723(2) 0.0330(8) Uani d . 1 . .
H H11A -0.0785 0.1990 0.3661 0.040 Uiso calc R 1 . .
C C12 -0.09794(12) 0.4774(4) 0.3856(2) 0.0355(8) Uani d . 1 . .
H H12A -0.1212 0.5299 0.3894 0.043 Uiso calc R 1 . .
C C13 -0.05533(12) 0.5286(3) 0.3903(2) 0.0310(7) Uani d . 1 . .
H H13 -0.0505 0.6135 0.3972 0.037 Uiso calc R 1 . .
C C14 0.02386(10) 0.5063(3) 0.37958(18) 0.0209(6) Uani d . 1 . .
C C15 0.03996(11) 0.6243(3) 0.4102(2) 0.0270(7) Uani d . 1 . .
H H15 0.0247 0.6694 0.4385 0.032 Uiso calc R 1 . .
C C16 0.07879(12) 0.6732(3) 0.3979(2) 0.0319(8) Uani d . 1 . .
H H16 0.0893 0.7513 0.4192 0.038 Uiso calc R 1 . .
C C17 0.08679(11) 0.5008(3) 0.32900(19) 0.0271(7) Uani d . 1 . .
H H17 0.1027 0.4580 0.3009 0.033 Uiso calc R 1 . .
C C18 0.04876(11) 0.4432(3) 0.33906(19) 0.0250(6) Uani d . 1 . .
H H18 0.0400 0.3635 0.3190 0.030 Uiso calc R 1 . .
C C19 -0.41004(13) 0.3527(4) 0.0926(3) 0.0434(10) Uani d . 1 . .
H H19 -0.3837 0.3194 0.0854 0.052 Uiso calc R 1 . .
C C20 -0.44238(13) 0.4150(4) 0.0263(2) 0.0447(10) Uani d . 1 . .
H H20 -0.4375 0.4230 -0.0233 0.054 Uiso calc R 1 . .
C C21 -0.48207(10) 0.4656(3) 0.03454(18) 0.0202(6) Uani d . 1 . .
C C22 -0.48636(12) 0.4484(3) 0.11064(19) 0.0298(7) Uani d . 1 . .
H H22 -0.5125 0.4795 0.1195 0.036 Uiso calc R 1 . .
C C23 -0.45174(12) 0.3851(3) 0.1734(2) 0.0314(7) Uani d . 1 . .
H H23 -0.4554 0.3759 0.2240 0.038 Uiso calc R 1 . .

loop_
_atom_site_aniso_label
_atom_site_aniso_U_11
_atom_site_aniso_U_22
_atom_site_aniso_U_33
_atom_site_aniso_U_12
_atom_site_aniso_U_13
_atom_site_aniso_U_23
Tm1 0.01177(6) 0.00666(6) 0.00715(6) -0.00174(4) 0.00402(4) -0.00005(4)
S1 0.0152(3) 0.0097(3) 0.0125(3) 0.0029(2) 0.0032(3) 0.0024(2)
O1 0.0225(10) 0.0086(8) 0.0097(8) 0.0019(7) 0.0068(8) 0.0010(6)
O1W 0.052(3) 0.039(3) 0.074(3) 0.000 0.013(3) 0.000
O2 0.0150(9) 0.0089(8) 0.0096(8) 0.0004(7) 0.0042(7) -0.0020(6)
O3 0.0209(10) 0.0109(9) 0.0101(8) 0.0057(7) 0.0066(8) 0.0017(7)
O4 0.0256(11) 0.0096(8) 0.0137(9) 0.0032(7) 0.0125(8) 0.0015(7)
O5 0.0254(18) 0.0087(10) 0.0195(12) -0.0022(10) 0.0078(12) 0.0017(9)
O5A 0.0254(18) 0.0087(10) 0.0195(12) -0.0022(10) 0.0078(12) 0.0017(9)
O6 0.0160(11) 0.0489(15) 0.0367(13) 0.0119(10) 0.0124(10) 0.0240(11)
O7 0.0336(13) 0.0349(12) 0.0250(11) 0.0184(10) 0.0196(10) 0.0206(9)
O8 0.0122(9) 0.0132(9) 0.0107(8) -0.0006(7) 0.0040(7) 0.0052(7)
O9 0.0119(10) 0.0198(10) 0.0188(9) -0.0011(8) 0.0059(8) 0.0069(8)
O10 0.0182(10) 0.0082(8) 0.0190(9) -0.0006(7) 0.0075(8) 0.0013(7)
O11 0.0215(11) 0.0149(9) 0.0105(8) -0.0018(8) 0.0043(8) -0.0001(7)
O12 0.0163(10) 0.0126(9) 0.0174(9) -0.0008(7) 0.0086(8) -0.0038(7)
N1 0.0164(13) 0.0438(17) 0.0294(14) -0.0067(12) 0.0084(11) 0.0110(12)
N2 0.0158(14) 0.0467(18) 0.0335(15) -0.0049(12) 0.0040(12) 0.0193(13)
N3 0.0192(14) 0.0219(13) 0.0286(13) -0.0009(10) -0.0006(11) 0.0038(11)
C1 0.0118(12) 0.0110(11) 0.0091(11) 0.0005(9) 0.0046(10) 0.0000(9)
C2 0.0115(12) 0.0089(11) 0.0117(11) 0.0016(9) 0.0037(10) 0.0014(9)
C3 0.0112(12) 0.0080(11) 0.0121(11) 0.0011(9) 0.0054(10) 0.0004(9)
C4 0.0112(12) 0.0128(12) 0.0082(10) -0.0005(9) 0.0039(10) -0.0005(9)
C5 0.0097(12) 0.0090(11) 0.0101(11) -0.0003(9) 0.0031(10) 0.0007(9)
C6 0.0128(13) 0.0087(11) 0.0120(11) -0.0008(9) 0.0059(10) -0.0030(9)
C7 0.0099(12) 0.0108(11) 0.0101(11) -0.0010(9) 0.0030(10) -0.0010(9)
C8 0.0123(12) 0.0104(11) 0.0113(11) -0.0002(9) 0.0043(10) -0.0007(9)
C9 0.0143(14) 0.0304(16) 0.0185(13) -0.0020(12) 0.0031(12) 0.0070(11)
C10 0.0185(16) 0.0294(16) 0.0319(16) -0.0039(13) 0.0073(14) 0.0053(13)
C11 0.0254(18) 0.0348(18) 0.0345(18) -0.0102(14) 0.0060(15) 0.0078(14)
C12 0.0197(17) 0.045(2) 0.044(2) 0.0053(15) 0.0143(16) 0.0161(16)
C13 0.0233(17) 0.0302(17) 0.0417(19) 0.0004(13) 0.0147(15) 0.0097(14)
C14 0.0136(14) 0.0272(15) 0.0197(13) -0.0030(12) 0.0035(11) 0.0065(11)
C15 0.0247(17) 0.0309(17) 0.0296(16) -0.0053(13) 0.0150(14) 0.0016(13)
C16 0.0286(18) 0.0316(18) 0.0355(18) -0.0104(14) 0.0118(15) 0.0031(14)
C17 0.0153(15) 0.0441(19) 0.0227(15) 0.0016(14) 0.0080(13) 0.0069(13)
C18 0.0166(15) 0.0307(17) 0.0260(15) -0.0024(12) 0.0058(12) 0.0025(13)
C19 0.0190(18) 0.063(3) 0.053(2) 0.0178(17) 0.0187(17) 0.033(2)
C20 0.0266(19) 0.070(3) 0.046(2) 0.0217(19) 0.0230(17) 0.036(2)
C21 0.0161(14) 0.0168(13) 0.0237(14) -0.0009(11) 0.0027(12) 0.0021(11)
C22 0.0288(18) 0.0346(18) 0.0210(15) 0.0134(14) 0.0034(14) -0.0041(13)
C23 0.0343(19) 0.0344(18) 0.0198(14) 0.0104(15) 0.0034(14) -0.0017(13)

loop_
_atom_type_symbol
_atom_type_description
_atom_type_scat_dispersion_real
_atom_type_scat_dispersion_imag
_atom_type_scat_source
C C 0.0033 0.0016 'International Tables Vol C Tables 4.2.6.8 and 6.1.1.4'
H H 0.0000 0.0000 'International Tables Vol C Tables 4.2.6.8 and 6.1.1.4'
N N 0.0061 0.0033 'International Tables Vol C Tables 4.2.6.8 and 6.1.1.4'
O O 0.0106 0.0060 'International Tables Vol C Tables 4.2.6.8 and 6.1.1.4'
S S 0.1246 0.1234 'International Tables Vol C Tables 4.2.6.8 and 6.1.1.4'
Tm Tm -0.3139 5.2483 'International Tables Vol C Tables 4.2.6.8 and 6.1.1.4'

loop_
_geom_angle_atom_site_label_1
_geom_angle_atom_site_label_2
_geom_angle_atom_site_label_3
_geom_angle_site_symmetry_1
_geom_angle_site_symmetry_3
_geom_angle
_geom_angle_publ_flag
O8 Tm1 O12 . . 75.67(7) yes
O8 Tm1 O9 . . 136.62(6) yes
O12 Tm1 O9 . . 75.56(7) yes
O8 Tm1 O1 . . 82.78(6) yes
O12 Tm1 O1 . . 128.08(6) yes
O9 Tm1 O1 . . 90.18(7) yes
O8 Tm1 O10 . . 72.19(6) yes
O12 Tm1 O10 . . 137.67(7) yes
O9 Tm1 O10 . . 146.00(7) yes
O1 Tm1 O10 . . 74.08(6) yes
O8 Tm1 O4 . 6_556 141.33(6) yes
O12 Tm1 O4 . 6_556 142.85(6) yes
O9 Tm1 O4 . 6_556 74.53(7) yes
O1 Tm1 O4 . 6_556 73.48(6) yes
O10 Tm1 O4 . 6_556 72.17(6) yes
O8 Tm1 O3 . 6_556 143.25(6) yes
O12 Tm1 O3 . 6_556 96.07(6) yes
O9 Tm1 O3 . 6_556 71.65(7) yes
O1 Tm1 O3 . 6_556 126.69(6) yes
O10 Tm1 O3 . 6_556 93.56(6) yes
O4 Tm1 O3 6_556 6_556 53.59(6) yes
O8 Tm1 O11 . . 74.11(6) yes
O12 Tm1 O11 . . 71.68(7) yes
O9 Tm1 O11 . . 124.97(7) yes
O1 Tm1 O11 . . 144.62(7) yes
O10 Tm1 O11 . . 73.54(7) yes
O4 Tm1 O11 6_556 . 109.21(6) yes
O3 Tm1 O11 6_556 . 69.35(6) yes
O8 Tm1 O2 . . 71.07(6) yes
O12 Tm1 O2 . . 75.27(6) yes
O9 Tm1 O2 . . 70.66(6) yes
O1 Tm1 O2 . . 53.03(6) yes
O10 Tm1 O2 . . 117.76(6) yes
O4 Tm1 O2 6_556 . 114.11(6) yes
O3 Tm1 O2 6_556 . 142.31(6) yes
O11 Tm1 O2 . . 136.63(6) yes
O8 Tm1 C8 . 6_556 151.96(7) ?
O12 Tm1 C8 . 6_556 120.54(7) ?
O9 Tm1 C8 . 6_556 71.42(7) ?
O1 Tm1 C8 . 6_556 100.20(7) ?
O10 Tm1 C8 . 6_556 81.76(7) ?
O4 Tm1 C8 6_556 6_556 26.84(6) ?
O3 Tm1 C8 6_556 6_556 26.75(6) ?
O11 Tm1 C8 . 6_556 88.92(7) ?
O2 Tm1 C8 . 6_556 132.61(7) ?
O8 Tm1 C7 . . 74.80(7) ?
O12 Tm1 C7 . . 101.63(7) ?
O9 Tm1 C7 . . 80.04(7) ?
O1 Tm1 C7 . . 26.52(6) ?
O10 Tm1 C7 . . 95.79(7) ?
O4 Tm1 C7 6_556 . 94.39(6) ?
O3 Tm1 C7 6_556 . 141.51(7) ?
O11 Tm1 C7 . . 148.88(7) ?
O2 Tm1 C7 . . 26.52(6) ?
C8 Tm1 C7 6_556 . 119.00(7) ?
O6 S1 O7 . . 113.93(14) ?
O6 S1 O5 . . 116.66(19) ?
O7 S1 O5 . . 108.31(18) ?
O6 S1 O5A . . 91.6(6) ?
O7 S1 O5A . . 132.0(5) ?
O6 S1 C5 . . 106.59(12) ?
O7 S1 C5 . . 105.54(12) ?
O5 S1 C5 . . 104.81(13) ?
O5A S1 C5 . . 104.7(4) ?
C7 O1 Tm1 . . 95.89(14) ?
C7 O2 Tm1 . . 91.02(14) ?
C8 O3 Tm1 . 6 92.88(14) ?
C8 O4 Tm1 . 6 93.30(15) ?
Tm1 O8 H8A . . 126(2) ?
Tm1 O8 H8B . . 129(2) ?
H8A O8 H8B . . 103(3) ?
Tm1 O9 H9A . . 129(2) ?
Tm1 O9 H9B . . 125(2) ?
H9A O9 H9B . . 105(3) ?
Tm1 O10 H10B . . 118(2) ?
Tm1 O10 H10C . . 117(2) ?
H10B O10 H10C . . 102(3) ?
Tm1 O11 H11C . . 116(2) ?
Tm1 O11 H11B . . 121(2) ?
H11C O11 H11B . . 100(3) ?
Tm1 O12 H12B . . 121(2) ?
Tm1 O12 H12C . . 117(2) ?
H12B O12 H12C . . 110(3) ?
C17 N1 C16 . . 117.0(3) ?
C11 N2 C12 . . 116.8(3) ?
C19 N3 C23 . . 115.8(3) ?
C2 C1 C6 . . 119.5(2) ?
C2 C1 C7 . . 119.0(2) ?
C6 C1 C7 . . 121.5(2) ?
C3 C2 C1 . . 120.7(2) ?
C3 C2 H2 . . 119.6 ?
C1 C2 H2 . . 119.6 ?
C2 C3 C4 . . 120.0(2) ?
C2 C3 C8 . . 118.2(2) ?
C4 C3 C8 . . 121.9(2) ?
C5 C4 C3 . . 119.3(2) ?
C5 C4 H4 . . 120.3 ?
C3 C4 H4 . . 120.3 ?
C4 C5 C6 . . 120.8(2) ?
C4 C5 S1 . . 119.38(18) ?
C6 C5 S1 . . 119.85(18) ?
C1 C6 C5 . . 119.5(2) ?
C1 C6 H6 . . 120.2 ?
C5 C6 H6 . . 120.2 ?
O2 C7 O1 . . 120.0(2) ?
O2 C7 C1 . . 120.4(2) ?
O1 C7 C1 . . 119.6(2) ?
O2 C7 Tm1 . . 62.45(13) ?
O1 C7 Tm1 . . 57.58(12) ?
C1 C7 Tm1 . . 176.39(18) ?
O3 C8 O4 . . 120.2(2) ?
O3 C8 C3 . . 120.1(2) ?
O4 C8 C3 . . 119.7(2) ?
O3 C8 Tm1 . 6 60.37(12) ?
O4 C8 Tm1 . 6 59.85(13) ?
C3 C8 Tm1 . 6 177.03(18) ?
C13 C9 C10 . . 117.2(3) ?
C13 C9 C14 . . 121.3(3) ?
C10 C9 C14 . . 121.3(3) ?
C11 C10 C9 . . 119.0(3) ?
C11 C10 H10A . . 120.5 ?
C9 C10 H10A . . 120.5 ?
N2 C11 C10 . . 123.9(3) ?
N2 C11 H11A . . 118.0 ?
C10 C11 H11A . . 118.0 ?
N2 C12 C13 . . 123.3(3) ?
N2 C12 H12A . . 118.4 ?
C13 C12 H12A . . 118.4 ?
C9 C13 C12 . . 119.8(3) ?
C9 C13 H13 . . 120.1 ?
C12 C13 H13 . . 120.1 ?
C18 C14 C15 . . 117.3(3) ?
C18 C14 C9 . . 120.9(3) ?
C15 C14 C9 . . 121.6(3) ?
C16 C15 C14 . . 119.3(3) ?
C16 C15 H15 . . 120.3 ?
C14 C15 H15 . . 120.3 ?
N1 C16 C15 . . 123.3(3) ?
N1 C16 H16 . . 118.4 ?
C15 C16 H16 . . 118.4 ?
N1 C17 C18 . . 124.1(3) ?
N1 C17 H17 . . 117.9 ?
C18 C17 H17 . . 117.9 ?
C17 C18 C14 . . 118.9(3) ?
C17 C18 H18 . . 120.5 ?
C14 C18 H18 . . 120.5 ?
N3 C19 C20 . . 124.9(3) ?
N3 C19 H19 . . 117.6 ?
C20 C19 H19 . . 117.6 ?
C19 C20 C21 . . 119.3(3) ?
C19 C20 H20 . . 120.4 ?
C21 C20 H20 . . 120.4 ?
C20 C21 C22 . . 116.2(3) ?
C20 C21 C21 . 5_465 121.6(3) ?
C22 C21 C21 . 5_465 122.2(3) ?
C23 C22 C21 . . 120.0(3) ?
C23 C22 H22 . . 120.0 ?
C21 C22 H22 . . 120.0 ?
N3 C23 C22 . . 123.8(3) ?
N3 C23 H23 . . 118.1 ?
C22 C23 H23 . . 118.1 ?

loop_
_geom_bond_atom_site_label_1
_geom_bond_atom_site_label_2
_geom_bond_site_symmetry_2
_geom_bond_distance
_geom_bond_publ_flag
Tm1 O8 . 2.2919(18) yes
Tm1 O12 . 2.3124(18) yes
Tm1 O9 . 2.314(2) yes
Tm1 O1 . 2.3994(17) yes
Tm1 O10 . 2.4027(19) yes
Tm1 O4 6_556 2.4249(18) yes
Tm1 O3 6_556 2.4366(17) yes
Tm1 O11 . 2.4517(19) yes
Tm1 O2 . 2.5073(17) yes
S1 O6 . 1.434(2) yes
S1 O7 . 1.451(2) yes
S1 O5 . 1.473(2) yes
S1 O5A . 1.474(2) ?
S1 C5 . 1.781(2) ?
O1 C7 . 1.269(3) ?
O1W H1W . 0.92(5) ?
O2 C7 . 1.263(3) ?
O3 C8 . 1.262(3) ?
O3 Tm1 6 2.4366(17) ?
O4 C8 . 1.266(3) ?
O4 Tm1 6 2.4249(18) ?
O8 H8A . 0.890(10) ?
O8 H8B . 0.890(10) ?
O9 H9A . 0.89(3) ?
O9 H9B . 0.90(3) ?
O10 H10B . 0.89(3) ?
O10 H10C . 0.890(10) ?
O11 H11C . 0.89(3) ?
O11 H11B . 0.890(10) ?
O12 H12B . 0.89(3) ?
O12 H12C . 0.88(3) ?
N1 C17 . 1.331(4) ?
N1 C16 . 1.340(5) ?
N2 C11 . 1.332(5) ?
N2 C12 . 1.336(5) ?
N3 C19 . 1.322(5) ?
N3 C23 . 1.325(4) ?
C1 C2 . 1.391(3) ?
C1 C6 . 1.396(3) ?
C1 C7 . 1.498(3) ?
C2 C3 . 1.385(3) ?
C2 H2 . 0.9300 ?
C3 C4 . 1.398(3) ?
C3 C8 . 1.494(3) ?
C4 C5 . 1.387(3) ?
C4 H4 . 0.9300 ?
C5 C6 . 1.397(3) ?
C6 H6 . 0.9300 ?
C8 Tm1 6 2.800(2) ?
C9 C13 . 1.379(4) ?
C9 C10 . 1.395(4) ?
C9 C14 . 1.493(4) ?
C10 C11 . 1.386(5) ?
C10 H10A . 0.9300 ?
C11 H11A . 0.9300 ?
C12 C13 . 1.388(5) ?
C12 H12A . 0.9300 ?
C13 H13 . 0.9300 ?
C14 C18 . 1.391(4) ?
C14 C15 . 1.399(4) ?
C15 C16 . 1.384(4) ?
C15 H15 . 0.9300 ?
C16 H16 . 0.9300 ?
C17 C18 . 1.384(4) ?
C17 H17 . 0.9300 ?
C18 H18 . 0.9300 ?
C19 C20 . 1.382(5) ?
C19 H19 . 0.9300 ?
C20 C21 . 1.384(5) ?
C20 H20 . 0.9300 ?
C21 C22 . 1.387(4) ?
C21 C21 5_465 1.488(6) ?
C22 C23 . 1.385(4) ?
C22 H22 . 0.9300 ?
C23 H23 . 0.9300 ?

loop_
_geom_hbond_atom_site_label_D
_geom_hbond_atom_site_label_H
_geom_hbond_atom_site_label_A
_geom_hbond_site_symmetry_A
_geom_hbond_distance_DH
_geom_hbond_distance_HA
_geom_hbond_distance_DA
_geom_hbond_angle_DHA
_geom_hbond_publ_flag
O1W H1W O6 . 0.92(5) 1.90(5) 2.785(3) 161(5) yes
O8 H8A O4 7_455 0.890(10) 1.804(11) 2.695(2) 175(3) yes
O8 H8B N2 . 0.890(10) 1.841(13) 2.713(3) 166(3) yes
O9 H9A N3 . 0.89(3) 1.94(3) 2.811(3) 167(3) yes
O9 H9B N1 3_445 0.90(3) 1.88(3) 2.764(3) 168(3) yes
O10 H10B O7 7_455 0.89(3) 2.17(3) 3.038(3) 166(3) yes
O10 H10C O2 4_445 0.890(10) 1.845(11) 2.730(2) 172(3) yes
O11 H11B O5 4_445 0.890(10) 2.068(11) 2.954(3) 173(3) yes
O11 H11B O5A 4_445 0.891(10) 2.116(18) 2.974(7) 161(3) yes
O11 H11C O3 4_455 0.89(3) 2.13(3) 3.001(3) 169(3) yes
O12 H12B O5 6_566 0.89(3) 1.868(15) 2.723(4) 161(3) yes
O12 H12C O1 4_455 0.88(3) 1.991(15) 2.839(3) 161(3) yes

loop_
_geom_torsion_atom_site_label_1
_geom_torsion_atom_site_label_2
_geom_torsion_atom_site_label_3
_geom_torsion_atom_site_label_4
_geom_torsion_site_symmetry_1
_geom_torsion_site_symmetry_4
_geom_torsion
O8 Tm1 O1 C7 . . -70.25(15)
O12 Tm1 O1 C7 . . -4.86(18)
O9 Tm1 O1 C7 . . 66.82(16)
O10 Tm1 O1 C7 . . -143.72(16)
O4 Tm1 O1 C7 6_556 . 140.61(16)
O3 Tm1 O1 C7 6_556 . 133.86(15)
O11 Tm1 O1 C7 . . -119.30(16)
O2 Tm1 O1 C7 . . 1.46(14)
C8 Tm1 O1 C7 6_556 . 137.97(15)
O8 Tm1 O2 C7 . . 93.81(15)
O12 Tm1 O2 C7 . . 173.41(16)
O9 Tm1 O2 C7 . . -107.02(16)
O1 Tm1 O2 C7 . . -1.46(14)
O10 Tm1 O2 C7 . . 36.90(16)
O4 Tm1 O2 C7 6_556 . -44.85(16)
O3 Tm1 O2 C7 6_556 . -105.87(16)
O11 Tm1 O2 C7 . . 132.12(15)
C8 Tm1 O2 C7 6_556 . -68.42(17)
C6 C1 C2 C3 . . 2.6(4)
C7 C1 C2 C3 . . -177.1(2)
C1 C2 C3 C4 . . -3.3(4)
C1 C2 C3 C8 . . 175.8(2)
C2 C3 C4 C5 . . 0.8(4)
C8 C3 C4 C5 . . -178.3(2)
C3 C4 C5 C6 . . 2.4(4)
C3 C4 C5 S1 . . -177.18(19)
O6 S1 C5 C4 . . 101.4(2)
O7 S1 C5 C4 . . -20.1(2)
O5 S1 C5 C4 . . -134.3(3)
O5A S1 C5 C4 . . -162.4(6)
O6 S1 C5 C6 . . -78.2(2)
O7 S1 C5 C6 . . 160.3(2)
O5 S1 C5 C6 . . 46.0(3)
O5A S1 C5 C6 . . 18.0(6)
C2 C1 C6 C5 . . 0.6(4)
C7 C1 C6 C5 . . -179.7(2)
C4 C5 C6 C1 . . -3.1(4)
S1 C5 C6 C1 . . 176.50(19)
Tm1 O2 C7 O1 . . 2.5(2)
Tm1 O2 C7 C1 . . -177.5(2)
Tm1 O1 C7 O2 . . -2.7(3)
Tm1 O1 C7 C1 . . 177.4(2)
C2 C1 C7 O2 . . 175.5(2)
C6 C1 C7 O2 . . -4.2(4)
C2 C1 C7 O1 . . -4.6(4)
C6 C1 C7 O1 . . 175.8(2)
O8 Tm1 C7 O2 . . -77.97(15)
O12 Tm1 C7 O2 . . -6.51(16)
O9 Tm1 C7 O2 . . 66.36(15)
O1 Tm1 C7 O2 . . 177.4(3)
O10 Tm1 C7 O2 . . -147.72(14)
O4 Tm1 C7 O2 6_556 . 139.79(15)
O3 Tm1 C7 O2 6_556 . 109.11(15)
O11 Tm1 C7 O2 . . -80.25(19)
C8 Tm1 C7 O2 6_556 . 128.50(14)
O8 Tm1 C7 O1 . . 104.63(16)
O12 Tm1 C7 O1 . . 176.10(15)
O9 Tm1 C7 O1 . . -111.04(16)
O10 Tm1 C7 O1 . . 34.88(16)
O4 Tm1 C7 O1 6_556 . -37.60(16)
O3 Tm1 C7 O1 6_556 . -68.28(19)
O11 Tm1 C7 O1 . . 102.35(18)
O2 Tm1 C7 O1 . . -177.4(3)
C8 Tm1 C7 O1 6_556 . -48.89(17)
Tm1 O3 C8 O4 6 . 1.7(3)
Tm1 O3 C8 C3 6 . -176.6(2)
Tm1 O4 C8 O3 6 . -1.7(3)
Tm1 O4 C8 C3 6 . 176.6(2)
C2 C3 C8 O3 . . 15.4(4)
C4 C3 C8 O3 . . -165.5(2)
C2 C3 C8 O4 . . -163.0(2)
C4 C3 C8 O4 . . 16.1(4)
C13 C9 C10 C11 . . 2.9(5)
C14 C9 C10 C11 . . -172.2(3)
C12 N2 C11 C10 . . -0.7(5)
C9 C10 C11 N2 . . -1.5(5)
C11 N2 C12 C13 . . 1.4(5)
C10 C9 C13 C12 . . -2.3(5)
C14 C9 C13 C12 . . 172.9(3)
N2 C12 C13 C9 . . 0.1(5)
C13 C9 C14 C18 . . -151.5(3)
C10 C9 C14 C18 . . 23.4(4)
C13 C9 C14 C15 . . 24.1(4)
C10 C9 C14 C15 . . -161.0(3)
C18 C14 C15 C16 . . 1.0(5)
C9 C14 C15 C16 . . -174.7(3)
C17 N1 C16 C15 . . -1.5(5)
C14 C15 C16 N1 . . 0.7(5)
C16 N1 C17 C18 . . 0.5(5)
N1 C17 C18 C14 . . 1.2(5)
C15 C14 C18 C17 . . -1.9(4)
C9 C14 C18 C17 . . 173.9(3)
C23 N3 C19 C20 . . 0.2(6)
N3 C19 C20 C21 . . -0.2(7)
C19 C20 C21 C22 . . -0.3(6)
C19 C20 C21 C21 . 5_465 179.6(4)
C20 C21 C22 C23 . . 0.8(5)
C21 C21 C22 C23 5_465 . -179.2(3)
C19 N3 C23 C22 . . 0.3(5)
C21 C22 C23 N3 . . -0.8(5)
